data_4303845
loop_
_publ_author_name
'Liam P. Spencer'
'Ping Yang'
'Brian L. Scott'
'Enrique R. Batista'
'James M. Boncella'

_publ_section_title
;
Oxidative Addition to U(V)-U(V) Dimers: Facile Routes to Uranium(VI)
Bis(imido) Complexes
;
_journal_name_full 'Inorganic Chemistry'
_journal_page_first 11615
_journal_page_last 11623
_journal_paper_doi 10.1021/ic901581r
_journal_volume 48
_journal_year 2009
_chemical_formula_sum 'C26 H42 Cl I N4 U'
_chemical_formula_weight 811.02
_chemical_name_systematic
; 
 ? 
;
_space_group_IT_number 15
_symmetry_cell_setting monoclinic
_symmetry_space_group_name_Hall '-C 2yc'
_symmetry_space_group_name_H-M 'C 1 2/c 1'
_atom_sites_solution_hydrogens geom
_atom_sites_solution_primary direct
_atom_sites_solution_secondary difmap
_audit_creation_method SHELXL-97
_cell_angle_alpha 90.00
_cell_angle_beta 95.921(5)
_cell_angle_gamma 90.00
_cell_formula_units_Z 8
_cell_length_a 19.096(8)
_cell_length_b 14.268(6)
_cell_length_c 22.477(9)
_cell_measurement_temperature 120(1)
_cell_volume 6091(4)
_computing_cell_refinement 'SAINT+, v. 7.06 (Bruker AXS, 2001)'
_computing_data_collection 'APEX II, v. 1.08 (Bruker AXS, 2003)'
_computing_data_reduction 'SAINT+, v. 7.06 (Bruker AXS, 2001)'
_computing_molecular_graphics 'SHELXTL, v. 6.10, (Bruker AXS, 2000)'
_computing_publication_material 'SHELXTL, v. 6.10, (Bruker AXS, 2000)'
_computing_structure_refinement 'SHELXL-97 (Sheldrick, 1997)'
_computing_structure_solution 'SHELXS-97 (Sheldrick, 1990)'
_diffrn_ambient_temperature 120(1)
_diffrn_measured_fraction_theta_full 0.997
_diffrn_measured_fraction_theta_max 0.993
_diffrn_measurement_device_type 'Bruker D8 with APEXII CCD'
_diffrn_measurement_method '\w scans'
_diffrn_radiation_monochromator graphite
_diffrn_radiation_source 'fine-focus sealed tube'
_diffrn_radiation_type MoK\a
_diffrn_radiation_wavelength 0.71073
_diffrn_reflns_av_R_equivalents 0.0574
_diffrn_reflns_av_sigmaI/netI 0.0773
_diffrn_reflns_limit_h_max 23
_diffrn_reflns_limit_h_min -23
_diffrn_reflns_limit_k_max 15
_diffrn_reflns_limit_k_min -17
_diffrn_reflns_limit_l_max 19
_diffrn_reflns_limit_l_min -27
_diffrn_reflns_number 15452
_diffrn_reflns_theta_full 25.00
_diffrn_reflns_theta_max 26.10
_diffrn_reflns_theta_min 1.79
_diffrn_standards_decay_% 0
_diffrn_standards_interval_count 0
_diffrn_standards_interval_time 0
_diffrn_standards_number 0
_exptl_absorpt_coefficient_mu 6.450
_exptl_absorpt_correction_T_max 0.5116
_exptl_absorpt_correction_T_min 0.4654
_exptl_absorpt_correction_type multi-scan
_exptl_absorpt_process_details 'SADABS 2.03 (Sheldrick, 2001)'
_exptl_crystal_colour orange
_exptl_crystal_density_diffrn 1.769
_exptl_crystal_density_method 'not measured'
_exptl_crystal_description block
_exptl_crystal_F_000 3104
_exptl_crystal_size_max 0.14
_exptl_crystal_size_mid 0.14
_exptl_crystal_size_min 0.12
_refine_diff_density_max 2.155
_refine_diff_density_min -1.593
_refine_diff_density_rms 0.210
_refine_ls_extinction_method none
_refine_ls_goodness_of_fit_ref 1.043
_refine_ls_hydrogen_treatment constr
_refine_ls_matrix_type full
_refine_ls_number_parameters 310
_refine_ls_number_reflns 6020
_refine_ls_number_restraints 0
_refine_ls_restrained_S_all 1.043
_refine_ls_R_factor_all 0.0718
_refine_ls_R_factor_gt 0.0474
_refine_ls_shift/su_max 0.001
_refine_ls_shift/su_mean 0.000
_refine_ls_structure_factor_coef Fsqd
_refine_ls_weighting_details 'calc w=1/[\s^2^(Fo^2^)+(0.0592P)^2^+0.0000P] where P=(Fo^2^+2Fc^2^)/3'
_refine_ls_weighting_scheme calc
_refine_ls_wR_factor_gt 0.1118
_refine_ls_wR_factor_ref 0.1216
_reflns_number_gt 4550
_reflns_number_total 6020
_reflns_threshold_expression >2sigma(I)
_cod_data_source_file ic901581r_si_002_2.cif
_cod_data_source_block apx594
_cod_original_cell_volume 6092(4)
_cod_original_sg_symbol_H-M 'C 2/c'
_cod_database_code 4303845

loop_
_symmetry_equiv_pos_as_xyz
'x, y, z'
'-x, y, -z+1/2'
'x+1/2, y+1/2, z'
'-x+1/2, y+1/2, -z+1/2'
'-x, -y, -z'
'x, -y, z-1/2'
'-x+1/2, -y+1/2, -z'
'x+1/2, -y+1/2, z-1/2'

loop_
_atom_site_label
_atom_site_type_symbol
_atom_site_fract_x
_atom_site_fract_y
_atom_site_fract_z
_atom_site_U_iso_or_equiv
_atom_site_adp_type
_atom_site_occupancy
_atom_site_symmetry_multiplicity
_atom_site_calc_flag
_atom_site_refinement_flags
_atom_site_disorder_assembly
_atom_site_disorder_group
U1 U 0.194255(15) 0.56361(2) 0.134614(14) 0.01928(11) Uani 1 1 d . . .
I1 I 0.21120(3) 0.53382(5) 0.00286(3) 0.03390(18) Uani 1 1 d . . .
Cl1 Cl 0.26404(9) 0.42520(14) 0.19830(8) 0.0187(4) Uani 1 1 d . . .
N1 N 0.2700(3) 0.6419(5) 0.1439(3) 0.0204(16) Uani 1 1 d . . .
N2 N 0.1143(3) 0.4931(5) 0.1280(3) 0.0200(16) Uani 1 1 d . . .
N3 N 0.1302(3) 0.7181(5) 0.1254(3) 0.0206(16) Uani 1 1 d . . .
N4 N 0.1546(3) 0.6290(5) 0.2299(3) 0.0175(15) Uani 1 1 d . . .
C1 C 0.3331(4) 0.7020(6) 0.1507(4) 0.0210(19) Uani 1 1 d . . .
C2 C 0.3819(5) 0.6698(7) 0.2055(4) 0.037(3) Uani 1 1 d . . .
H2A H 0.3569 0.6721 0.2404 0.056 Uiso 1 1 calc R . .
H2B H 0.4221 0.7104 0.2110 0.056 Uiso 1 1 calc R . .
H2C H 0.3971 0.6067 0.1994 0.056 Uiso 1 1 calc R . .
C3 C 0.3104(5) 0.8028(7) 0.1582(5) 0.039(3) Uani 1 1 d . . .
H3A H 0.2765 0.8199 0.1255 0.059 Uiso 1 1 calc R . .
H3B H 0.3506 0.8433 0.1587 0.059 Uiso 1 1 calc R . .
H3C H 0.2897 0.8092 0.1951 0.059 Uiso 1 1 calc R . .
C4 C 0.3697(5) 0.6923(8) 0.0938(4) 0.039(3) Uani 1 1 d . . .
H4A H 0.3844 0.6285 0.0896 0.058 Uiso 1 1 calc R . .
H4B H 0.4102 0.7326 0.0963 0.058 Uiso 1 1 calc R . .
H4C H 0.3377 0.7097 0.0599 0.058 Uiso 1 1 calc R . .
C5 C 0.0629(5) 0.4141(6) 0.1236(4) 0.029(2) Uani 1 1 d . . .
C6 C 0.0323(7) 0.4091(10) 0.1834(5) 0.079(5) Uani 1 1 d . . .
H6A H 0.0699 0.4103 0.2153 0.118 Uiso 1 1 calc R . .
H6B H 0.0060 0.3521 0.1855 0.118 Uiso 1 1 calc R . .
H6C H 0.0018 0.4618 0.1872 0.118 Uiso 1 1 calc R . .
C7 C 0.0078(6) 0.4325(7) 0.0726(6) 0.053(3) Uani 1 1 d . . .
H7A H -0.0226 0.4820 0.0832 0.080 Uiso 1 1 calc R . .
H7B H -0.0193 0.3767 0.0638 0.080 Uiso 1 1 calc R . .
H7C H 0.0301 0.4507 0.0380 0.080 Uiso 1 1 calc R . .
C8 C 0.1008(6) 0.3243(7) 0.1102(6) 0.056(3) Uani 1 1 d . . .
H8A H 0.1130 0.3260 0.0699 0.084 Uiso 1 1 calc R . .
H8B H 0.0706 0.2717 0.1150 0.084 Uiso 1 1 calc R . .
H8C H 0.1428 0.3184 0.1373 0.084 Uiso 1 1 calc R . .
C9 C 0.1239(4) 0.7630(6) 0.0734(4) 0.0208(19) Uani 1 1 d . . .
H9 H 0.1276 0.7280 0.0390 0.025 Uiso 1 1 calc R . .
C10 C 0.1125(4) 0.8572(6) 0.0669(4) 0.0221(19) Uani 1 1 d . . .
H10 H 0.1061 0.8838 0.0289 0.027 Uiso 1 1 calc R . .
C11 C 0.1103(4) 0.9127(6) 0.1172(4) 0.0176(18) Uani 1 1 d . . .
C12 C 0.1158(3) 0.8660(6) 0.1715(4) 0.0162(17) Uani 1 1 d . . .
H12 H 0.1123 0.8998 0.2065 0.019 Uiso 1 1 calc R . .
C13 C 0.1262(4) 0.7711(6) 0.1749(4) 0.0167(17) Uani 1 1 d . . .
C14 C 0.1314(4) 0.7171(6) 0.2317(4) 0.0219(19) Uani 1 1 d . . .
C15 C 0.1152(4) 0.7570(6) 0.2848(4) 0.0215(19) Uani 1 1 d . . .
H15 H 0.0982 0.8181 0.2843 0.026 Uiso 1 1 calc R . .
C16 C 0.1233(4) 0.7089(7) 0.3384(4) 0.023(2) Uani 1 1 d . . .
C17 C 0.1453(4) 0.6158(6) 0.3345(4) 0.022(2) Uani 1 1 d . . .
H17 H 0.1498 0.5782 0.3685 0.027 Uiso 1 1 calc R . .
C18 C 0.1603(4) 0.5796(6) 0.2800(4) 0.023(2) Uani 1 1 d . . .
H18 H 0.1752 0.5176 0.2786 0.027 Uiso 1 1 calc R . .
C19 C 0.1041(4) 1.0177(6) 0.1152(4) 0.0205(19) Uani 1 1 d . . .
C20 C 0.0434(4) 1.0516(6) 0.1520(4) 0.031(2) Uani 1 1 d . . .
H20A H -0.0008 1.0277 0.1341 0.046 Uiso 1 1 calc R . .
H20B H 0.0420 1.1188 0.1523 0.046 Uiso 1 1 calc R . .
H20C H 0.0519 1.0290 0.1924 0.046 Uiso 1 1 calc R . .
C21 C 0.1752(4) 1.0591(6) 0.1431(4) 0.025(2) Uani 1 1 d . . .
H21A H 0.1848 1.0373 0.1835 0.037 Uiso 1 1 calc R . .
H21B H 0.1724 1.1262 0.1428 0.037 Uiso 1 1 calc R . .
H21C H 0.2122 1.0392 0.1201 0.037 Uiso 1 1 calc R . .
C22 C 0.0907(5) 1.0566(7) 0.0511(4) 0.035(2) Uani 1 1 d . . .
H22A H 0.1282 1.0376 0.0284 0.053 Uiso 1 1 calc R . .
H22B H 0.0887 1.1238 0.0525 0.053 Uiso 1 1 calc R . .
H22C H 0.0468 1.0326 0.0325 0.053 Uiso 1 1 calc R . .
C23 C 0.1127(4) 0.7533(6) 0.3981(4) 0.024(2) Uani 1 1 d . . .
C24 C 0.0816(5) 0.8510(7) 0.3900(4) 0.030(2) Uani 1 1 d . . .
H24A H 0.1141 0.8910 0.3722 0.045 Uiso 1 1 calc R . .
H24B H 0.0729 0.8758 0.4282 0.045 Uiso 1 1 calc R . .
H24C H 0.0382 0.8479 0.3645 0.045 Uiso 1 1 calc R . .
C25 C 0.1847(4) 0.7589(7) 0.4347(4) 0.031(2) Uani 1 1 d . . .
H25A H 0.2048 0.6972 0.4390 0.047 Uiso 1 1 calc R . .
H25B H 0.1793 0.7842 0.4736 0.047 Uiso 1 1 calc R . .
H25C H 0.2153 0.7987 0.4146 0.047 Uiso 1 1 calc R . .
C26 C 0.0635(4) 0.6906(7) 0.4303(4) 0.033(2) Uani 1 1 d . . .
H26A H 0.0230 0.6747 0.4034 0.050 Uiso 1 1 calc R . .
H26B H 0.0489 0.7234 0.4642 0.050 Uiso 1 1 calc R . .
H26C H 0.0879 0.6344 0.4436 0.050 Uiso 1 1 calc R . .

loop_
_atom_site_aniso_label
_atom_site_aniso_U_11
_atom_site_aniso_U_22
_atom_site_aniso_U_33
_atom_site_aniso_U_23
_atom_site_aniso_U_13
_atom_site_aniso_U_12
U1 0.02401(17) 0.01647(19) 0.01814(19) -0.00148(15) 0.00595(12) 0.00045(13)
I1 0.0407(3) 0.0372(4) 0.0250(4) -0.0055(3) 0.0090(3) -0.0046(3)
Cl1 0.0189(9) 0.0287(12) 0.0080(9) 0.0076(9) -0.0005(7) 0.0151(8)
N1 0.024(3) 0.016(4) 0.022(4) -0.002(3) 0.005(3) 0.003(3)
N2 0.033(4) 0.013(4) 0.016(4) -0.005(3) 0.014(3) 0.001(3)
N3 0.023(3) 0.017(4) 0.023(4) 0.000(3) 0.008(3) 0.000(3)
N4 0.023(3) 0.016(4) 0.014(4) 0.002(3) 0.003(3) 0.000(3)
C1 0.017(4) 0.027(5) 0.020(5) 0.003(4) 0.006(3) -0.008(3)
C2 0.032(5) 0.041(7) 0.040(6) 0.009(5) 0.009(4) -0.007(4)
C3 0.035(5) 0.031(6) 0.053(7) -0.007(5) 0.004(5) -0.009(4)
C4 0.041(5) 0.050(7) 0.028(6) -0.001(5) 0.016(4) -0.012(5)
C5 0.035(5) 0.020(5) 0.034(6) -0.001(4) 0.006(4) -0.007(4)
C6 0.101(10) 0.096(11) 0.045(8) -0.011(8) 0.034(7) -0.073(9)
C7 0.050(7) 0.036(7) 0.070(9) 0.001(6) -0.010(6) -0.005(5)
C8 0.076(8) 0.026(7) 0.067(9) -0.011(6) 0.012(7) -0.010(5)
C9 0.028(4) 0.022(5) 0.013(4) 0.000(4) 0.007(3) 0.008(3)
C10 0.020(4) 0.028(6) 0.018(5) 0.009(4) 0.001(3) 0.005(3)
C11 0.014(4) 0.011(5) 0.027(5) 0.000(4) 0.002(3) 0.001(3)
C12 0.016(4) 0.019(5) 0.014(4) -0.001(4) 0.003(3) 0.002(3)
C13 0.016(4) 0.018(5) 0.016(4) 0.002(4) -0.004(3) 0.001(3)
C14 0.018(4) 0.024(5) 0.024(5) 0.001(4) 0.002(3) 0.004(3)
C15 0.018(4) 0.027(5) 0.019(5) 0.004(4) 0.001(3) 0.005(3)
C16 0.019(4) 0.036(6) 0.015(5) -0.007(4) 0.003(3) 0.004(4)
C17 0.028(4) 0.024(5) 0.016(5) 0.013(4) 0.006(3) 0.005(4)
C18 0.025(4) 0.018(5) 0.023(5) -0.002(4) -0.004(4) 0.007(3)
C19 0.025(4) 0.024(5) 0.013(4) -0.009(4) 0.002(3) -0.002(3)
C20 0.032(5) 0.022(6) 0.039(6) 0.002(5) 0.005(4) 0.011(4)
C21 0.026(4) 0.018(5) 0.030(5) 0.002(4) 0.000(4) -0.002(3)
C22 0.047(6) 0.035(6) 0.023(5) 0.008(5) 0.003(4) 0.003(4)
C23 0.027(4) 0.026(5) 0.019(5) -0.003(4) 0.003(3) 0.004(4)
C24 0.043(5) 0.031(6) 0.018(5) -0.010(4) 0.006(4) 0.010(4)
C25 0.036(5) 0.038(6) 0.020(5) -0.010(5) -0.001(4) 0.008(4)
C26 0.031(5) 0.042(7) 0.028(6) 0.005(5) 0.010(4) 0.006(4)

loop_
_atom_type_symbol
_atom_type_description
_atom_type_scat_dispersion_real
_atom_type_scat_dispersion_imag
_atom_type_scat_source
C C 0.0033 0.0016 'International Tables Vol C Tables 4.2.6.8 and 6.1.1.4'
H H 0.0000 0.0000 'International Tables Vol C Tables 4.2.6.8 and 6.1.1.4'
N N 0.0061 0.0033 'International Tables Vol C Tables 4.2.6.8 and 6.1.1.4'
Cl Cl 0.1484 0.1585 'International Tables Vol C Tables 4.2.6.8 and 6.1.1.4'
I I -0.4742 1.8119 'International Tables Vol C Tables 4.2.6.8 and 6.1.1.4'
U U -9.6767 9.6646 'International Tables Vol C Tables 4.2.6.8 and 6.1.1.4'

loop_
_geom_angle_atom_site_label_1
_geom_angle_atom_site_label_2
_geom_angle_atom_site_label_3
_geom_angle
_geom_angle_site_symmetry_1
_geom_angle_site_symmetry_3
_geom_angle_publ_flag
N2 U1 N1 175.2(3) . . ?
N2 U1 N3 94.6(3) . . ?
N1 U1 N3 81.1(2) . . ?
N2 U1 N4 87.2(2) . . ?
N1 U1 N4 88.9(3) . . ?
N3 U1 N4 63.9(2) . . ?
N2 U1 Cl1 90.2(2) . . ?
N1 U1 Cl1 92.6(2) . . ?
N3 U1 Cl1 152.89(17) . . ?
N4 U1 Cl1 89.74(16) . . ?
N2 U1 I1 90.9(2) . . ?
N1 U1 I1 92.0(2) . . ?
N3 U1 I1 98.12(16) . . ?
N4 U1 I1 161.70(15) . . ?
Cl1 U1 I1 108.47(5) . . ?
C1 N1 U1 177.6(6) . . ?
C5 N2 U1 164.4(6) . . ?
C9 N3 C13 116.4(7) . . ?
C9 N3 U1 119.7(5) . . ?
C13 N3 U1 119.3(5) . . ?
C18 N4 C14 118.4(7) . . ?
C18 N4 U1 121.2(5) . . ?
C14 N4 U1 120.2(5) . . ?
N1 C1 C3 108.8(6) . . ?
N1 C1 C4 107.5(7) . . ?
C3 C1 C4 109.9(8) . . ?
N1 C1 C2 109.3(7) . . ?
C3 C1 C2 110.6(8) . . ?
C4 C1 C2 110.6(7) . . ?
N2 C5 C7 108.9(8) . . ?
N2 C5 C6 106.6(8) . . ?
C7 C5 C6 112.5(9) . . ?
N2 C5 C8 109.1(7) . . ?
C7 C5 C8 108.0(9) . . ?
C6 C5 C8 111.7(10) . . ?
N3 C9 C10 124.7(8) . . ?
C9 C10 C11 119.4(8) . . ?
C10 C11 C12 116.1(7) . . ?
C10 C11 C19 123.6(8) . . ?
C12 C11 C19 120.3(7) . . ?
C13 C12 C11 121.4(8) . . ?
N3 C13 C12 121.8(7) . . ?
N3 C13 C14 114.4(7) . . ?
C12 C13 C14 123.8(7) . . ?
N4 C14 C15 121.1(8) . . ?
N4 C14 C13 117.1(7) . . ?
C15 C14 C13 121.8(8) . . ?
C16 C15 C14 122.1(8) . . ?
C15 C16 C17 115.2(8) . . ?
C15 C16 C23 123.4(8) . . ?
C17 C16 C23 121.4(8) . . ?
C18 C17 C16 120.0(8) . . ?
N4 C18 C17 123.0(8) . . ?
C11 C19 C22 113.1(7) . . ?
C11 C19 C21 107.8(7) . . ?
C22 C19 C21 107.2(7) . . ?
C11 C19 C20 110.5(7) . . ?
C22 C19 C20 108.7(7) . . ?
C21 C19 C20 109.4(7) . . ?
C24 C23 C25 109.6(7) . . ?
C24 C23 C16 111.4(7) . . ?
C25 C23 C16 107.6(6) . . ?
C24 C23 C26 110.0(7) . . ?
C25 C23 C26 109.7(8) . . ?
C16 C23 C26 108.6(7) . . ?

loop_
_geom_bond_atom_site_label_1
_geom_bond_atom_site_label_2
_geom_bond_distance
_geom_bond_site_symmetry_2
_geom_bond_publ_flag
U1 N2 1.822(7) . ?
U1 N1 1.822(6) . ?
U1 N3 2.518(7) . ?
U1 N4 2.524(6) . ?
U1 Cl1 2.7076(19) . ?
U1 I1 3.0419(14) . ?
N1 C1 1.475(10) . ?
N2 C5 1.491(11) . ?
N3 C9 1.327(10) . ?
N3 C13 1.355(10) . ?
N4 C18 1.323(10) . ?
N4 C14 1.334(10) . ?
C1 C3 1.517(13) . ?
C1 C4 1.525(11) . ?
C1 C2 1.537(12) . ?
C5 C7 1.497(14) . ?
C5 C6 1.521(14) . ?
C5 C8 1.517(14) . ?
C9 C10 1.367(12) . ?
C10 C11 1.385(11) . ?
C11 C12 1.386(11) . ?
C11 C19 1.502(11) . ?
C12 C13 1.370(11) . ?
C13 C14 1.486(11) . ?
C14 C15 1.385(11) . ?
C15 C16 1.381(11) . ?
C16 C17 1.397(12) . ?
C16 C23 1.518(11) . ?
C17 C18 1.387(12) . ?
C19 C22 1.540(12) . ?
C19 C21 1.551(11) . ?
C19 C20 1.570(11) . ?
C23 C24 1.518(12) . ?
C23 C25 1.530(11) . ?
C23 C26 1.532(11) . ?
